data_4106600
loop_
_publ_author_name
'Frank W. Lewis'
'Laurence M. Harwood'
'Michael J. Hudson'
'Michael G. B. Drew'
'Jean F. Desreux'
'Geoffrey Vidick'
'Nouri Bouslimani'
'Giuseppe Modolo'
'Andreas Wilden'
'Michal Sypula'
'Trong-Hung Vu'
'Jean-Pierre Simonin'

_publ_section_title
;
 Highly Efficient Separation of Actinides from Lanthanides by a
 Phenanthroline-Derived Bis-triazine Ligand
;
_journal_name_full 'Journal of the American Chemical Society'
_journal_page_first 13093
_journal_page_last 13102
_journal_paper_doi 10.1021/ja203378m
_journal_volume 133
_journal_year 2011
_chemical_formula_sum 'C70 H81 Eu2 N23 O19'
_chemical_formula_weight 1852.50
_chemical_name_systematic
; 
 ? 
;
_space_group_IT_number 2
_symmetry_cell_setting triclinic
_symmetry_space_group_name_Hall '-P 1'
_symmetry_space_group_name_H-M 'P -1'
_atom_sites_solution_hydrogens geom
_atom_sites_solution_primary direct
_atom_sites_solution_secondary difmap
_audit_creation_method SHELXL-97
_cell_angle_alpha 106.114(6)
_cell_angle_beta 100.566(5)
_cell_angle_gamma 98.556(5)
_cell_formula_units_Z 2
_cell_length_a 13.5768(8)
_cell_length_b 15.3420(10)
_cell_length_c 20.5094(13)
_cell_measurement_reflns_used 24791
_cell_measurement_temperature 150(2)
_cell_measurement_theta_max 30.00
_cell_measurement_theta_min 2.69
_cell_volume 3943.4(5)
_computing_cell_refinement 'Crysalis, Oxford Diffraction'
_computing_data_collection 'Crysalis, Oxford Diffraction'
_computing_data_reduction 'Crysalis, Oxford Diffraction'
_computing_molecular_graphics PLATON(Spek,2004)
_computing_structure_refinement 'SHELXL-97 (Sheldrick, 1997)'
_computing_structure_solution 'SHELXS-97 (Sheldrick, 1997)'
_diffrn_ambient_temperature 150(2)
_diffrn_measured_fraction_theta_full 0.918
_diffrn_measured_fraction_theta_max 0.918
_diffrn_measurement_device 'Oxford Diffaction X-Calibur System'
_diffrn_measurement_method '321 frames, counting time 10 s.'
_diffrn_radiation_monochromator graphite
_diffrn_radiation_source 'fine-focus sealed tube'
_diffrn_radiation_type MoK\a
_diffrn_radiation_wavelength 0.71073
_diffrn_reflns_av_R_equivalents 0.0523
_diffrn_reflns_av_sigmaI/netI 0.1998
_diffrn_reflns_limit_h_max 11
_diffrn_reflns_limit_h_min -19
_diffrn_reflns_limit_k_max 21
_diffrn_reflns_limit_k_min -17
_diffrn_reflns_limit_l_max 23
_diffrn_reflns_limit_l_min -28
_diffrn_reflns_number 24791
_diffrn_reflns_theta_full 30.00
_diffrn_reflns_theta_max 30.00
_diffrn_reflns_theta_min 2.69
_diffrn_standards_decay_% n/a
_diffrn_standards_interval_count n/a
_diffrn_standards_interval_time n/a
_diffrn_standards_number n/a
_exptl_absorpt_coefficient_mu 1.660
_exptl_absorpt_correction_T_max 1.000
_exptl_absorpt_correction_T_min 0.871
_exptl_absorpt_correction_type empirical
_exptl_absorpt_process_details 'ABSPACK, Oxford Diffraction Ltd'
_exptl_crystal_colour green
_exptl_crystal_density_diffrn 1.560
_exptl_crystal_description block
_exptl_crystal_F_000 1876
_exptl_crystal_size_max 0.24
_exptl_crystal_size_mid 0.22
_exptl_crystal_size_min 0.04
_refine_diff_density_max 1.247
_refine_diff_density_min -1.222
_refine_diff_density_rms 0.123
_refine_ls_extinction_method none
_refine_ls_goodness_of_fit_ref 0.830
_refine_ls_hydrogen_treatment constr
_refine_ls_matrix_type full
_refine_ls_number_parameters 1035
_refine_ls_number_reflns 21133
_refine_ls_number_restraints 36
_refine_ls_restrained_S_all 0.831
_refine_ls_R_factor_all 0.1399
_refine_ls_R_factor_gt 0.0595
_refine_ls_shift/su_max 0.002
_refine_ls_shift/su_mean 0.000
_refine_ls_structure_factor_coef Fsqd
_refine_ls_weighting_details
;
_refine_ls_weighting_details 
  w=1/[\s^2^(Fo^2^)+(0.0423P)^2^+0.0000P] where P=(Fo^2^+2Fc^2^)/3 
;
_refine_ls_weighting_scheme calc
_refine_ls_wR_factor_gt 0.1088
_refine_ls_wR_factor_ref 0.1225
_reflns_number_gt 7523
_reflns_number_total 21133
_reflns_threshold_expression >2sigma(I)
_cod_data_source_file ja203378m_si_002.cif
_cod_data_source_block 2
_cod_original_cell_volume 3943.4(4)
_cod_database_code 4106600

loop_
_symmetry_equiv_pos_as_xyz
'x, y, z'
'-x, -y, -z'

loop_
_atom_site_label
_atom_site_type_symbol
_atom_site_fract_x
_atom_site_fract_y
_atom_site_fract_z
_atom_site_U_iso_or_equiv
_atom_site_adp_type
_atom_site_occupancy
_atom_site_symmetry_multiplicity
_atom_site_calc_flag
_atom_site_refinement_flags
_atom_site_disorder_assembly
_atom_site_disorder_group
Eu1 Eu 0.24245(3) 0.19420(3) 0.19755(2) 0.02127(12) Uani 1 1 d . . .
N11 N 0.1639(4) 0.2256(4) 0.0821(4) 0.0236(16) Uani 1 1 d . . .
N12 N 0.2060(4) 0.2026(4) 0.0266(4) 0.0264(17) Uani 1 1 d . . .
C13 C 0.1628(5) 0.2134(5) -0.0319(5) 0.026(2) Uani 1 1 d . . .
C14 C 0.0714(6) 0.2486(6) -0.0376(5) 0.032(2) Uani 1 1 d . . .
N15 N 0.0337(5) 0.2742(5) 0.0178(4) 0.038(2) Uani 1 1 d . . .
C16 C 0.0812(5) 0.2630(5) 0.0763(5) 0.032(2) Uani 1 1 d . . .
C17 C 0.2152(6) 0.1890(6) -0.0911(5) 0.033(2) Uani 1 1 d . . .
C18 C 0.1622(8) 0.2135(7) -0.1536(6) 0.058(3) Uani 1 1 d . . .
H18A H 0.1894 0.2783 -0.1468 0.070 Uiso 1 1 calc R . .
H18B H 0.1804 0.1773 -0.1948 0.070 Uiso 1 1 calc R . .
C19 C 0.0564(9) 0.1995(9) -0.1671(7) 0.094(5) Uani 1 1 d . . .
H19A H 0.0284 0.1340 -0.1768 0.113 Uiso 1 1 calc R . .
H19B H 0.0319 0.2156 -0.2088 0.113 Uiso 1 1 calc R . .
C20 C 0.0135(7) 0.2572(8) -0.1057(6) 0.061(3) Uani 1 1 d . . .
C171 C 0.2126(6) 0.0844(6) -0.1118(5) 0.048(3) Uani 1 1 d . . .
H17A H 0.1426 0.0507 -0.1269 0.072 Uiso 1 1 calc R . .
H17B H 0.2469 0.0695 -0.0723 0.072 Uiso 1 1 calc R . .
H17C H 0.2465 0.0675 -0.1491 0.072 Uiso 1 1 calc R . .
C172 C 0.3269(6) 0.2443(6) -0.0660(5) 0.056(3) Uani 1 1 d . . .
H17D H 0.3600 0.2324 -0.1042 0.083 Uiso 1 1 calc R . .
H17E H 0.3627 0.2255 -0.0290 0.083 Uiso 1 1 calc R . .
H17F H 0.3276 0.3094 -0.0491 0.083 Uiso 1 1 calc R . .
C201 C 0.0276(7) 0.3559(7) -0.1000(6) 0.084(5) Uani 1 1 d . . .
H20A H 0.0977 0.3798 -0.0985 0.127 Uiso 1 1 calc R . .
H20B H 0.0104 0.3894 -0.0581 0.127 Uiso 1 1 calc R . .
H20C H -0.0162 0.3631 -0.1397 0.127 Uiso 1 1 calc R . .
C202 C -0.0983(6) 0.2101(6) -0.1216(5) 0.055(3) Uani 1 1 d . . .
H20D H -0.1356 0.2219 -0.1617 0.083 Uiso 1 1 calc R . .
H20E H -0.1262 0.2342 -0.0822 0.083 Uiso 1 1 calc R . .
H20F H -0.1040 0.1444 -0.1310 0.083 Uiso 1 1 calc R . .
N21 N 0.1016(4) 0.2918(4) 0.1992(4) 0.0207(16) Uani 1 1 d . . .
C22 C 0.0452(5) 0.2943(5) 0.1387(5) 0.030(2) Uani 1 1 d . . .
C23 C -0.0442(6) 0.3327(6) 0.1385(6) 0.045(3) Uani 1 1 d . . .
H23 H -0.0828 0.3357 0.0970 0.054 Uiso 1 1 calc R . .
C24 C -0.0724(6) 0.3650(6) 0.1996(6) 0.043(3) Uani 1 1 d . . .
H24 H -0.1329 0.3866 0.1994 0.051 Uiso 1 1 calc R . .
C25 C -0.0118(6) 0.3661(5) 0.2623(5) 0.033(2) Uani 1 1 d . . .
C26 C -0.0314(6) 0.4068(6) 0.3295(7) 0.051(3) Uani 1 1 d . . .
H26 H -0.0903 0.4304 0.3322 0.061 Uiso 1 1 calc R . .
C27 C 0.0340(7) 0.4112(5) 0.3880(6) 0.044(3) Uani 1 1 d . . .
H27 H 0.0199 0.4387 0.4308 0.052 Uiso 1 1 calc R . .
C28 C 0.1237(6) 0.3753(6) 0.3869(5) 0.035(2) Uani 1 1 d . . .
C29 C 0.1952(7) 0.3824(6) 0.4469(6) 0.049(3) Uani 1 1 d . . .
H29 H 0.1831 0.4086 0.4906 0.059 Uiso 1 1 calc R . .
C30 C 0.2831(7) 0.3509(6) 0.4418(6) 0.053(3) Uani 1 1 d . . .
H30 H 0.3325 0.3573 0.4818 0.063 Uiso 1 1 calc R . .
C31 C 0.2983(6) 0.3080(5) 0.3745(6) 0.037(2) Uani 1 1 d . . .
N32 N 0.2301(4) 0.2978(4) 0.3168(4) 0.0215(14) Uani 1 1 d U . .
C33 C 0.1440(6) 0.3320(5) 0.3216(5) 0.027(2) Uani 1 1 d . . .
C34 C 0.0763(5) 0.3280(5) 0.2588(5) 0.026(2) Uani 1 1 d . . .
N41 N 0.4031(4) 0.2402(4) 0.3021(4) 0.0242(17) Uani 1 1 d . . .
C46 C 0.3961(6) 0.2805(5) 0.3665(5) 0.025(2) Uani 1 1 d . . .
N45 N 0.4710(5) 0.3007(4) 0.4234(4) 0.043(2) Uani 1 1 d . . .
C44 C 0.5609(6) 0.2838(6) 0.4125(6) 0.048(3) Uani 1 1 d . A .
C43 C 0.5738(5) 0.2478(5) 0.3454(6) 0.034(2) Uani 1 1 d . A .
N42 N 0.4923(4) 0.2223(4) 0.2915(4) 0.034(2) Uani 1 1 d . . .
C47 C 0.6756(6) 0.2321(7) 0.3261(5) 0.054(3) Uani 1 1 d D . .
C50 C 0.6492(7) 0.3066(10) 0.4767(6) 0.078(4) Uani 1 1 d D . .
C48A C 0.7502(13) 0.2507(12) 0.3992(8) 0.053(3) Uiso 0.537(11) 1 d PD A 1
H48A H 0.7333 0.1982 0.4157 0.064 Uiso 0.537(11) 1 calc PR A 1
H48B H 0.8197 0.2543 0.3932 0.064 Uiso 0.537(11) 1 calc PR A 1
C49A C 0.7468(11) 0.3396(11) 0.4555(9) 0.053(3) Uiso 0.537(11) 1 d PD A 1
H49A H 0.8065 0.3582 0.4943 0.064 Uiso 0.537(11) 1 calc PR A 1
H49B H 0.7411 0.3904 0.4365 0.064 Uiso 0.537(11) 1 calc PR A 1
C48B C 0.7679(13) 0.2753(15) 0.3882(9) 0.053(3) Uiso 0.463(11) 1 d PD A 2
H48C H 0.8273 0.2511 0.3780 0.064 Uiso 0.463(11) 1 calc PR A 2
H48D H 0.7842 0.3422 0.3989 0.064 Uiso 0.463(11) 1 calc PR A 2
C49B C 0.7385(14) 0.2500(14) 0.4487(11) 0.053(3) Uiso 0.463(11) 1 d PD A 2
H49C H 0.7989 0.2655 0.4867 0.064 Uiso 0.463(11) 1 calc PR A 2
H49D H 0.7119 0.1836 0.4346 0.064 Uiso 0.463(11) 1 calc PR A 2
C471 C 0.6657(6) 0.1304(6) 0.2882(5) 0.056(3) Uani 1 1 d . A .
H47A H 0.6439 0.0941 0.3163 0.084 Uiso 1 1 calc R . .
H47B H 0.7309 0.1197 0.2798 0.084 Uiso 1 1 calc R . .
H47C H 0.6161 0.1127 0.2444 0.084 Uiso 1 1 calc R . .
C472 C 0.6968(7) 0.2896(7) 0.2815(6) 0.077(4) Uani 1 1 d . A .
H47D H 0.6386 0.2759 0.2430 0.115 Uiso 1 1 calc R . .
H47E H 0.7558 0.2765 0.2641 0.115 Uiso 1 1 calc R . .
H47F H 0.7098 0.3541 0.3084 0.115 Uiso 1 1 calc R . .
C501 C 0.6243(8) 0.2421(7) 0.5182(6) 0.073(4) Uani 1 1 d . A .
H50A H 0.6791 0.2558 0.5588 0.109 Uiso 1 1 calc R . .
H50B H 0.6161 0.1790 0.4897 0.109 Uiso 1 1 calc R . .
H50C H 0.5619 0.2507 0.5323 0.109 Uiso 1 1 calc R . .
C502 C 0.6560(12) 0.4040(9) 0.5221(8) 0.181(11) Uani 1 1 d . A .
H50D H 0.6015 0.4048 0.5460 0.272 Uiso 1 1 calc R . .
H50E H 0.6502 0.4440 0.4936 0.272 Uiso 1 1 calc R . .
H50F H 0.7208 0.4254 0.5557 0.272 Uiso 1 1 calc R . .
N51 N 0.1997(4) 0.0854(4) 0.2669(4) 0.0243(17) Uani 1 1 d . . .
N52 N 0.1252(4) 0.0985(4) 0.3009(3) 0.0225(16) Uani 1 1 d . . .
C53 C 0.0975(5) 0.0400(5) 0.3341(5) 0.030(2) Uani 1 1 d . . .
C54 C 0.1496(5) -0.0326(5) 0.3373(4) 0.025(2) Uani 1 1 d . . .
N55 N 0.2202(4) -0.0477(4) 0.3024(4) 0.0270(17) Uani 1 1 d . . .
C56 C 0.2420(5) 0.0115(5) 0.2664(5) 0.026(2) Uani 1 1 d . . .
C57 C 0.0076(5) 0.0550(5) 0.3672(4) 0.025(2) Uani 1 1 d . . .
C58 C 0.0014(6) 0.0042(5) 0.4198(4) 0.031(2) Uani 1 1 d . . .
H58A H -0.0662 0.0000 0.4294 0.037 Uiso 1 1 calc R . .
H58B H 0.0512 0.0392 0.4631 0.037 Uiso 1 1 calc R . .
C59 C 0.0220(6) -0.0950(5) 0.3939(5) 0.035(2) Uani 1 1 d . . .
H59A H 0.0128 -0.1263 0.4282 0.042 Uiso 1 1 calc R . .
H59B H -0.0279 -0.1299 0.3507 0.042 Uiso 1 1 calc R . .
C60 C 0.1295(5) -0.0950(5) 0.3817(4) 0.0227(18) Uani 1 1 d U . .
C571 C 0.0134(6) 0.1586(5) 0.4023(5) 0.040(2) Uani 1 1 d . . .
H57A H 0.0789 0.1858 0.4345 0.059 Uiso 1 1 calc R . .
H57B H -0.0399 0.1655 0.4272 0.059 Uiso 1 1 calc R . .
H57C H 0.0047 0.1892 0.3674 0.059 Uiso 1 1 calc R . .
C572 C -0.0891(5) 0.0182(6) 0.3067(5) 0.041(2) Uani 1 1 d . . .
H57D H -0.0788 0.0426 0.2696 0.062 Uiso 1 1 calc R . .
H57E H -0.1467 0.0374 0.3231 0.062 Uiso 1 1 calc R . .
H57F H -0.1020 -0.0484 0.2898 0.062 Uiso 1 1 calc R . .
C601 C 0.1404(6) -0.1935(5) 0.3473(5) 0.039(2) Uani 1 1 d . . .
H60A H 0.1346 -0.2290 0.3788 0.059 Uiso 1 1 calc R . .
H60B H 0.2062 -0.1918 0.3361 0.059 Uiso 1 1 calc R . .
H60C H 0.0874 -0.2217 0.3053 0.059 Uiso 1 1 calc R . .
C602 C 0.2108(6) -0.0537(6) 0.4516(5) 0.051(3) Uani 1 1 d . . .
H60D H 0.2119 0.0112 0.4707 0.076 Uiso 1 1 calc R . .
H60E H 0.2771 -0.0613 0.4439 0.076 Uiso 1 1 calc R . .
H60F H 0.1941 -0.0851 0.4839 0.076 Uiso 1 1 calc R . .
N61 N 0.3407(4) 0.0606(4) 0.1939(3) 0.0192(15) Uani 1 1 d . . .
C62 C 0.3171(5) -0.0039(5) 0.2236(5) 0.029(2) Uani 1 1 d . . .
C63 C 0.3634(5) -0.0824(5) 0.2151(5) 0.038(3) Uani 1 1 d . . .
H63 H 0.3458 -0.1267 0.2364 0.045 Uiso 1 1 calc R . .
C64 C 0.4332(5) -0.0918(5) 0.1757(5) 0.038(2) Uani 1 1 d . . .
H64 H 0.4644 -0.1426 0.1706 0.045 Uiso 1 1 calc R . .
C65 C 0.4593(5) -0.0263(5) 0.1425(5) 0.035(2) Uani 1 1 d . . .
C66 C 0.5343(6) -0.0271(5) 0.1058(6) 0.048(3) Uani 1 1 d . . .
H66 H 0.5645 -0.0784 0.0972 0.058 Uiso 1 1 calc R . .
C67 C 0.5669(7) 0.0427(6) 0.0813(6) 0.063(3) Uani 1 1 d . . .
H67 H 0.6175 0.0384 0.0562 0.075 Uiso 1 1 calc R . .
C68 C 0.5224(6) 0.1241(5) 0.0944(5) 0.041(3) Uani 1 1 d . . .
C69 C 0.5574(6) 0.2027(6) 0.0755(5) 0.046(3) Uani 1 1 d . . .
H69 H 0.6076 0.2028 0.0502 0.055 Uiso 1 1 calc R . .
C70 C 0.5156(6) 0.2789(6) 0.0955(5) 0.040(3) Uani 1 1 d . . .
H70 H 0.5423 0.3339 0.0882 0.048 Uiso 1 1 calc R . .
C71 C 0.4345(5) 0.2739(5) 0.1260(4) 0.026(2) Uani 1 1 d . . .
N72 N 0.2626(5) 0.4802(6) 0.8088(6) 0.046(3) Uani 1 1 d . . .
C73 C 0.4424(5) 0.1262(5) 0.1283(4) 0.027(2) Uani 1 1 d . . .
C74 C 0.4096(5) 0.0510(5) 0.1527(5) 0.030(2) Uani 1 1 d . . .
N81 N 0.3287(4) 0.3522(4) 0.1921(3) 0.0203(15) Uani 1 1 d . . .
C86 C 0.3874(5) 0.3567(5) 0.1492(5) 0.025(2) Uani 1 1 d . . .
N85 N 0.4042(4) 0.4242(4) 0.1210(3) 0.0221(15) Uani 1 1 d . . .
C84 C 0.3632(5) 0.4960(5) 0.1442(4) 0.0224(19) Uani 1 1 d . . .
C83 C 0.3113(5) 0.5012(5) 0.1978(5) 0.026(2) Uani 1 1 d . . .
N82 N 0.2920(4) 0.4289(4) 0.2210(4) 0.0286(17) Uani 1 1 d . . .
C87 C 0.3650(6) 0.5682(5) 0.1057(4) 0.028(2) Uani 1 1 d U . .
C88 C 0.3447(6) 0.6580(5) 0.1497(5) 0.045(3) Uani 1 1 d . . .
H88A H 0.4067 0.6916 0.1851 0.055 Uiso 1 1 calc R . .
H88B H 0.3292 0.6960 0.1200 0.055 Uiso 1 1 calc R . .
C89 C 0.2585(6) 0.6455(5) 0.1852(5) 0.048(3) Uani 1 1 d . . .
H89A H 0.1955 0.6149 0.1499 0.058 Uiso 1 1 calc R . .
H89B H 0.2499 0.7062 0.2110 0.058 Uiso 1 1 calc R . .
C90 C 0.2764(6) 0.5882(5) 0.2357(5) 0.028(2) Uani 1 1 d . . .
C871 C 0.2797(7) 0.5222(6) 0.0374(5) 0.058(3) Uani 1 1 d . . .
H87A H 0.3015 0.4732 0.0067 0.087 Uiso 1 1 calc R . .
H87B H 0.2668 0.5679 0.0149 0.087 Uiso 1 1 calc R . .
H87C H 0.2180 0.4972 0.0485 0.087 Uiso 1 1 calc R . .
C872 C 0.4661(6) 0.5861(6) 0.0865(5) 0.051(3) Uani 1 1 d . . .
H87D H 0.4829 0.5280 0.0648 0.077 Uiso 1 1 calc R . .
H87E H 0.5185 0.6201 0.1279 0.077 Uiso 1 1 calc R . .
H87F H 0.4615 0.6216 0.0547 0.077 Uiso 1 1 calc R . .
C901 C 0.3610(6) 0.6431(5) 0.2999(6) 0.055(3) Uani 1 1 d . . .
H90A H 0.3439 0.7008 0.3221 0.083 Uiso 1 1 calc R . .
H90B H 0.4244 0.6554 0.2863 0.083 Uiso 1 1 calc R . .
H90C H 0.3684 0.6079 0.3319 0.083 Uiso 1 1 calc R . .
C902 C 0.1768(6) 0.5602(5) 0.2555(5) 0.050(3) Uani 1 1 d . . .
H90D H 0.1878 0.5253 0.2875 0.075 Uiso 1 1 calc R . .
H90E H 0.1257 0.5228 0.2143 0.075 Uiso 1 1 calc R . .
H90F H 0.1538 0.6149 0.2773 0.075 Uiso 1 1 calc R . .
O1 O 0.1703(4) 0.0428(3) 0.0986(3) 0.0427(17) Uani 1 1 d . . .
N2 N 0.0777(5) 0.0355(5) 0.1034(4) 0.037(2) Uani 1 1 d . . .
O3 O 0.0552(4) 0.1008(4) 0.1458(3) 0.0375(16) Uani 1 1 d . . .
O4 O 0.0107(4) -0.0336(4) 0.0629(4) 0.056(2) Uani 1 1 d . . .
Eu2 Eu 0.27727(3) 0.35631(3) 0.67492(3) 0.03415(15) Uani 1 1 d . . .
O101 O 0.1429(4) 0.4104(4) 0.6048(3) 0.0446(17) Uani 1 1 d . . .
N102 N 0.0681(6) 0.3641(5) 0.6181(5) 0.048(2) Uani 1 1 d . . .
O103 O 0.0915(4) 0.3216(4) 0.6621(4) 0.0522(19) Uani 1 1 d . . .
O104 O -0.0194(5) 0.3609(4) 0.5904(4) 0.080(3) Uani 1 1 d . . .
O111 O 0.2439(4) 0.2031(4) 0.6928(3) 0.0472(18) Uani 1 1 d . . .
N112 N 0.3321(6) 0.2069(5) 0.7280(4) 0.048(2) Uani 1 1 d . . .
O113 O 0.3999(4) 0.2814(4) 0.7391(4) 0.058(2) Uani 1 1 d . . .
O114 O 0.3547(4) 0.1448(4) 0.7506(4) 0.063(2) Uani 1 1 d . . .
O121 O 0.4453(4) 0.4632(4) 0.7181(4) 0.0422(17) Uani 1 1 d . . .
N122 N 0.4364(5) 0.4996(5) 0.6714(4) 0.038(2) Uani 1 1 d . . .
O123 O 0.3524(4) 0.4717(4) 0.6241(3) 0.0481(18) Uani 1 1 d . . .
O124 O 0.5040(4) 0.5592(4) 0.6668(4) 0.074(3) Uani 1 1 d . . .
O131 O 0.2141(5) 0.2410(4) 0.5561(4) 0.063(2) Uani 1 1 d . . .
N132 N 0.3778(5) 0.2741(5) 0.5972(4) 0.036(2) Uani 1 1 d U . .
O133 O 0.3027(8) 0.2296(6) 0.5492(6) 0.095(3) Uani 1 1 d . . .
O134 O 0.3048(6) 0.1716(5) 0.4929(5) 0.077(3) Uani 1 1 d . . .
O141 O 0.2483(4) 0.5030(4) 0.7527(3) 0.0461(18) Uani 1 1 d . . .
N142 N 0.3974(4) 0.2007(4) 0.1429(4) 0.0252(16) Uani 1 1 d . . .
O143 O 0.2782(4) 0.3987(4) 0.8007(3) 0.0458(17) Uani 1 1 d . . .
O144 O 0.2579(5) 0.5322(5) 0.8636(4) 0.067(2) Uani 1 1 d . . .
N91 N 0.4605(10) 0.0592(9) 0.3849(9) 0.156(7) Uani 1 1 d . . .
C93 C 0.5392(13) -0.0905(10) 0.3972(9) 0.151(7) Uani 1 1 d . . .
H93A H 0.5432 -0.0947 0.4434 0.227 Uiso 1 1 calc R . .
H93B H 0.6065 -0.0837 0.3884 0.227 Uiso 1 1 calc R . .
H93C H 0.4957 -0.1460 0.3637 0.227 Uiso 1 1 calc R . .
C92 C 0.4962(12) -0.0094(12) 0.3911(9) 0.116(6) Uani 1 1 d . . .
O1W O 0.1892(7) 0.8952(7) 0.9672(6) 0.134(3) Uiso 1 1 d . . .

loop_
_atom_site_aniso_label
_atom_site_aniso_U_11
_atom_site_aniso_U_22
_atom_site_aniso_U_33
_atom_site_aniso_U_23
_atom_site_aniso_U_13
_atom_site_aniso_U_12
Eu1 0.0202(2) 0.0213(2) 0.0239(3) 0.0084(2) 0.00505(17) 0.00676(15)
N11 0.024(3) 0.020(3) 0.023(6) 0.004(3) 0.004(3) 0.001(2)
N12 0.026(4) 0.030(4) 0.023(6) 0.011(4) 0.003(3) 0.003(3)
C13 0.029(4) 0.028(4) 0.015(7) 0.005(4) 0.001(4) -0.004(3)
C14 0.039(5) 0.050(6) 0.007(7) 0.017(5) 0.001(4) 0.002(4)
N15 0.034(4) 0.048(5) 0.033(7) 0.016(4) 0.003(4) 0.016(3)
C16 0.018(4) 0.030(4) 0.050(8) 0.020(5) -0.003(4) 0.005(3)
C17 0.040(5) 0.045(5) 0.012(7) 0.006(5) 0.006(4) 0.004(4)
C18 0.089(8) 0.053(7) 0.041(9) 0.021(6) 0.019(6) 0.026(6)
C19 0.088(10) 0.156(14) 0.056(12) 0.060(10) 0.011(8) 0.036(9)
C20 0.060(7) 0.105(10) 0.029(9) 0.034(7) 0.010(5) 0.027(6)
C171 0.052(6) 0.062(7) 0.046(8) 0.035(6) 0.021(5) 0.016(5)
C172 0.049(6) 0.063(7) 0.042(9) 0.001(6) 0.025(5) -0.017(5)
C201 0.068(7) 0.096(9) 0.070(10) 0.063(8) -0.048(6) -0.031(6)
C202 0.054(6) 0.051(6) 0.048(9) 0.007(6) -0.015(5) 0.020(5)
N21 0.018(3) 0.030(4) 0.015(6) 0.007(4) 0.005(3) 0.006(3)
C22 0.027(4) 0.028(4) 0.030(8) 0.002(5) 0.004(4) 0.008(3)
C23 0.029(5) 0.051(6) 0.061(9) 0.026(6) 0.007(5) 0.018(4)
C24 0.027(5) 0.047(6) 0.058(9) 0.013(6) 0.014(5) 0.017(4)
C25 0.029(5) 0.032(5) 0.035(8) 0.001(5) 0.018(4) 0.003(3)
C26 0.036(6) 0.030(5) 0.086(11) 0.007(6) 0.030(6) 0.006(4)
C27 0.047(6) 0.032(5) 0.056(9) 0.007(5) 0.035(5) 0.004(4)
C28 0.047(6) 0.033(5) 0.019(8) 0.002(5) 0.013(5) -0.004(4)
C29 0.071(7) 0.027(5) 0.054(10) 0.013(5) 0.031(6) 0.005(5)
C30 0.070(7) 0.035(5) 0.054(10) 0.025(6) 0.014(6) -0.005(5)
C31 0.040(5) 0.023(4) 0.053(9) 0.023(5) 0.009(5) 0.001(4)
N32 0.0217(16) 0.0227(16) 0.0204(17) 0.0069(10) 0.0061(10) 0.0037(10)
C33 0.038(5) 0.016(4) 0.015(8) -0.004(4) 0.006(4) -0.008(3)
C34 0.032(4) 0.019(4) 0.025(8) 0.004(4) 0.011(4) 0.002(3)
N41 0.031(4) 0.021(3) 0.016(6) 0.002(4) 0.001(3) 0.006(3)
C46 0.042(5) 0.014(4) 0.009(7) -0.002(4) 0.002(4) -0.006(3)
N45 0.039(4) 0.036(4) 0.039(6) 0.015(4) -0.013(4) -0.011(3)
C44 0.038(6) 0.045(6) 0.053(10) 0.029(6) -0.011(5) -0.013(4)
C43 0.027(5) 0.026(5) 0.043(8) 0.013(5) -0.009(4) 0.002(3)
N42 0.017(3) 0.026(4) 0.058(6) 0.020(4) 0.002(3) 0.001(3)
C47 0.022(5) 0.062(7) 0.074(10) 0.030(6) -0.009(4) 0.008(4)
C50 0.054(7) 0.146(13) 0.027(9) 0.040(9) -0.008(5) -0.006(7)
C471 0.041(6) 0.055(7) 0.066(10) 0.013(6) 0.005(5) 0.013(4)
C472 0.040(6) 0.101(9) 0.123(12) 0.080(9) 0.027(6) 0.020(5)
C501 0.094(8) 0.075(8) 0.038(9) 0.013(7) -0.018(6) 0.037(6)
C502 0.253(19) 0.078(10) 0.108(16) 0.054(10) -0.141(14) -0.098(11)
N51 0.024(3) 0.026(3) 0.031(6) 0.013(3) 0.012(3) 0.011(3)
N52 0.028(3) 0.027(3) 0.013(5) 0.006(3) 0.005(3) 0.010(3)
C53 0.021(4) 0.023(4) 0.046(7) 0.012(4) 0.005(4) 0.007(3)
C54 0.027(4) 0.018(4) 0.028(7) 0.007(4) 0.003(4) 0.001(3)
N55 0.024(3) 0.030(4) 0.030(6) 0.018(4) 0.003(3) 0.002(3)
C56 0.024(4) 0.020(4) 0.034(7) 0.012(4) 0.005(3) 0.000(3)
C57 0.035(5) 0.025(4) 0.019(7) 0.010(4) 0.010(4) 0.005(3)
C58 0.040(5) 0.036(5) 0.020(7) 0.010(4) 0.014(4) 0.008(3)
C59 0.050(5) 0.022(4) 0.034(7) 0.012(4) 0.012(4) 0.002(3)
C60 0.034(4) 0.027(4) 0.008(5) 0.006(4) 0.009(3) 0.002(3)
C571 0.053(6) 0.031(5) 0.041(8) 0.014(5) 0.020(4) 0.011(4)
C572 0.025(4) 0.051(6) 0.042(8) 0.009(5) 0.006(4) 0.004(4)
C601 0.044(5) 0.041(5) 0.052(8) 0.034(5) 0.024(4) 0.014(4)
C602 0.055(6) 0.049(6) 0.046(8) 0.024(6) -0.008(5) 0.013(4)
N61 0.028(3) 0.019(3) 0.007(5) 0.001(3) 0.005(3) 0.004(2)
C62 0.017(4) 0.020(4) 0.047(7) 0.012(4) -0.002(4) 0.003(3)
C63 0.024(4) 0.023(4) 0.069(8) 0.020(5) 0.011(4) 0.006(3)
C64 0.032(5) 0.031(5) 0.055(8) 0.015(5) 0.014(4) 0.016(4)
C65 0.027(4) 0.029(4) 0.051(8) 0.013(5) 0.010(4) 0.013(3)
C66 0.055(6) 0.026(5) 0.078(10) 0.015(5) 0.040(5) 0.022(4)
C67 0.056(6) 0.046(6) 0.105(11) 0.027(6) 0.045(6) 0.026(5)
C68 0.033(5) 0.029(5) 0.069(9) 0.014(5) 0.030(5) 0.014(4)
C69 0.045(5) 0.047(6) 0.061(9) 0.024(6) 0.029(5) 0.024(4)
C70 0.032(5) 0.034(5) 0.056(8) 0.011(5) 0.021(4) 0.005(4)
C71 0.023(4) 0.032(4) 0.021(7) 0.002(4) 0.005(3) 0.011(3)
N72 0.042(5) 0.050(6) 0.048(9) 0.015(6) 0.010(4) 0.019(4)
C73 0.032(4) 0.028(4) 0.016(6) 0.003(4) 0.005(4) 0.005(3)
C74 0.022(4) 0.025(4) 0.047(7) 0.013(4) 0.016(4) 0.001(3)
N81 0.035(4) 0.015(3) 0.006(5) -0.005(3) 0.003(3) 0.006(3)
C86 0.014(4) 0.027(4) 0.036(7) 0.014(4) 0.001(3) 0.006(3)
N85 0.034(4) 0.020(3) 0.012(5) 0.004(3) 0.007(3) 0.005(3)
C84 0.026(4) 0.019(4) 0.025(6) 0.011(4) 0.003(3) 0.007(3)
C83 0.021(4) 0.024(4) 0.031(7) 0.011(4) 0.000(3) 0.000(3)
N82 0.024(3) 0.022(3) 0.038(6) 0.010(4) 0.004(3) 0.006(3)
C87 0.043(4) 0.030(4) 0.010(5) 0.009(4) 0.007(3) 0.004(3)
C88 0.044(5) 0.040(5) 0.064(9) 0.031(5) 0.010(5) 0.021(4)
C89 0.046(5) 0.027(5) 0.073(9) 0.020(5) 0.003(5) 0.015(4)
C90 0.040(5) 0.029(4) 0.017(7) 0.004(4) 0.008(4) 0.014(4)
C871 0.083(8) 0.058(7) 0.034(8) 0.022(6) 0.005(5) 0.016(5)
C872 0.064(6) 0.037(5) 0.063(9) 0.030(5) 0.025(5) 0.007(4)
C901 0.051(6) 0.024(5) 0.085(10) 0.005(5) 0.013(5) 0.016(4)
C902 0.049(6) 0.027(5) 0.081(10) 0.015(5) 0.029(5) 0.014(4)
O1 0.020(3) 0.035(3) 0.072(6) 0.023(3) 0.002(3) 0.005(2)
N2 0.040(4) 0.027(4) 0.043(7) 0.021(4) -0.002(4) 0.002(3)
O3 0.025(3) 0.042(4) 0.046(5) 0.019(4) 0.004(3) 0.003(3)
O4 0.036(3) 0.033(4) 0.084(6) 0.025(4) -0.015(3) -0.009(3)
Eu2 0.0289(3) 0.0381(3) 0.0383(4) 0.0193(3) 0.0048(2) 0.00532(19)
O101 0.026(3) 0.052(4) 0.057(5) 0.026(4) 0.001(3) 0.006(3)
N102 0.036(5) 0.030(4) 0.070(8) 0.014(4) -0.003(4) 0.000(3)
O103 0.029(3) 0.057(4) 0.076(6) 0.036(4) 0.005(3) 0.005(3)
O104 0.033(4) 0.072(5) 0.131(8) 0.047(5) -0.010(4) 0.003(3)
O111 0.034(3) 0.051(4) 0.060(5) 0.035(4) -0.004(3) 0.005(3)
N112 0.049(5) 0.054(5) 0.047(7) 0.026(5) 0.009(4) 0.012(4)
O113 0.025(3) 0.072(5) 0.083(6) 0.039(4) 0.001(3) 0.011(3)
O114 0.066(4) 0.063(5) 0.079(6) 0.048(4) 0.012(4) 0.028(3)
O121 0.034(3) 0.035(4) 0.056(6) 0.021(4) 0.000(3) 0.006(2)
N122 0.036(4) 0.034(4) 0.039(7) 0.007(4) 0.005(4) 0.005(3)
O123 0.039(4) 0.046(4) 0.054(6) 0.028(4) -0.005(3) -0.010(3)
O124 0.045(4) 0.054(4) 0.116(8) 0.051(5) -0.012(4) -0.016(3)
O131 0.071(5) 0.056(5) 0.037(6) -0.006(4) -0.014(4) 0.010(4)
N132 0.030(4) 0.046(4) 0.011(5) -0.012(4) -0.006(3) -0.006(3)
O133 0.130(9) 0.085(7) 0.119(11) 0.066(8) 0.063(8) 0.066(7)
O134 0.124(7) 0.034(4) 0.070(8) 0.002(5) 0.031(5) 0.025(4)
O141 0.070(4) 0.052(4) 0.033(5) 0.028(4) 0.018(3) 0.030(3)
N142 0.028(3) 0.025(3) 0.026(5) 0.014(3) 0.009(3) 0.004(3)
O143 0.068(4) 0.043(4) 0.036(5) 0.018(3) 0.020(3) 0.020(3)
O144 0.087(5) 0.079(6) 0.036(7) 0.012(5) 0.008(4) 0.039(4)
N91 0.142(12) 0.092(11) 0.207(19) 0.041(12) 0.008(11) -0.002(9)
C93 0.25(2) 0.116(14) 0.136(19) 0.078(13) 0.071(14) 0.071(13)
C92 0.113(13) 0.107(14) 0.116(16) 0.027(12) 0.037(10) -0.011(10)

loop_
_atom_type_symbol
_atom_type_description
_atom_type_scat_dispersion_real
_atom_type_scat_dispersion_imag
_atom_type_scat_source
C C 0.0033 0.0016 'International Tables Vol C Tables 4.2.6.8 and 6.1.1.4'
H H 0.0000 0.0000 'International Tables Vol C Tables 4.2.6.8 and 6.1.1.4'
N N 0.0061 0.0033 'International Tables Vol C Tables 4.2.6.8 and 6.1.1.4'
O O 0.0106 0.0060 'International Tables Vol C Tables 4.2.6.8 and 6.1.1.4'
Eu Eu -0.1578 3.6682 'International Tables Vol C Tables 4.2.6.8 and 6.1.1.4'

loop_
_geom_angle_atom_site_label_1
_geom_angle_atom_site_label_2
_geom_angle_atom_site_label_3
_geom_angle
O1 Eu1 N51 80.0(2)
O1 Eu1 N142 84.36(19)
N51 Eu1 N142 124.36(18)
O1 Eu1 N32 146.89(18)
N51 Eu1 N32 73.76(19)
N142 Eu1 N32 127.23(19)
O1 Eu1 N81 128.7(2)
N51 Eu1 N81 150.7(2)
N142 Eu1 N81 61.97(18)
N32 Eu1 N81 80.93(19)
O1 Eu1 O3 49.71(18)
N51 Eu1 O3 70.28(18)
N142 Eu1 O3 130.8(2)
N32 Eu1 O3 101.55(19)
N81 Eu1 O3 130.37(18)
O1 Eu1 N21 107.23(17)
N51 Eu1 N21 105.43(18)
N142 Eu1 N21 130.20(19)
N32 Eu1 N21 62.3(2)
N81 Eu1 N21 74.42(17)
O3 Eu1 N21 64.17(18)
O1 Eu1 N61 62.51(17)
N51 Eu1 N61 61.93(18)
N142 Eu1 N61 63.44(18)
N32 Eu1 N61 118.70(19)
N81 Eu1 N61 121.52(17)
O3 Eu1 N61 100.88(17)
N21 Eu1 N61 163.97(17)
O1 Eu1 N11 69.19(18)
N51 Eu1 N11 139.20(18)
N142 Eu1 N11 79.37(19)
N32 Eu1 N11 120.98(19)
N81 Eu1 N11 67.44(18)
O3 Eu1 N11 69.47(18)
N21 Eu1 N11 61.8(2)
N61 Eu1 N11 120.3(2)
O1 Eu1 N41 130.30(17)
N51 Eu1 N41 76.23(19)
N142 Eu1 N41 74.6(2)
N32 Eu1 N41 61.9(2)
N81 Eu1 N41 79.06(19)
O3 Eu1 N41 145.9(2)
N21 Eu1 N41 120.9(2)
N61 Eu1 N41 67.80(18)
N11 Eu1 N41 144.48(19)
O1 Eu1 N2 25.07(17)
N51 Eu1 N2 72.4(2)
N142 Eu1 N2 108.4(2)
N32 Eu1 N2 124.2(2)
N81 Eu1 N2 135.77(19)
O3 Eu1 N2 24.69(17)
N21 Eu1 N2 86.03(19)
N61 Eu1 N2 80.74(18)
N11 Eu1 N2 68.35(18)
N41 Eu1 N2 143.26(17)
C16 N11 N12 118.8(7)
C16 N11 Eu1 121.2(5)
N12 N11 Eu1 120.0(4)
C13 N12 N11 119.5(6)
N12 C13 C14 120.3(8)
N12 C13 C17 116.9(7)
C14 C13 C17 122.8(7)
N15 C14 C13 119.3(7)
N15 C14 C20 117.8(8)
C13 C14 C20 122.9(8)
C14 N15 C16 117.9(7)
N15 C16 N11 123.9(8)
N15 C16 C22 119.5(7)
N11 C16 C22 116.6(7)
C13 C17 C18 111.2(7)
C13 C17 C171 108.2(7)
C18 C17 C171 109.9(7)
C13 C17 C172 108.6(7)
C18 C17 C172 108.8(8)
C171 C17 C172 110.2(7)
C19 C18 C17 116.6(9)
C18 C19 C20 114.6(10)
C201 C20 C202 112.6(8)
C201 C20 C14 108.6(9)
C202 C20 C14 110.1(8)
C201 C20 C19 112.6(11)
C202 C20 C19 104.9(9)
C14 C20 C19 107.9(8)
C34 N21 C22 120.1(7)
C34 N21 Eu1 119.3(5)
C22 N21 Eu1 119.9(5)
N21 C22 C23 120.0(8)
N21 C22 C16 118.3(7)
C23 C22 C16 121.6(8)
C24 C23 C22 119.2(8)
C23 C24 C25 120.7(8)
C24 C25 C34 116.9(9)
C24 C25 C26 123.9(8)
C34 C25 C26 119.1(8)
C27 C26 C25 120.7(9)
C26 C27 C28 122.0(10)
C29 C28 C27 123.3(10)
C29 C28 C33 117.8(9)
C27 C28 C33 118.9(8)
C30 C29 C28 120.0(10)
C29 C30 C31 119.0(9)
N32 C31 C30 122.1(8)
N32 C31 C46 117.0(9)
C30 C31 C46 120.7(8)
C31 N32 C33 119.0(8)
C31 N32 Eu1 121.4(6)
C33 N32 Eu1 118.9(5)
N32 C33 C28 121.9(7)
N32 C33 C34 118.1(8)
C28 C33 C34 119.9(8)
N21 C34 C25 122.9(8)
N21 C34 C33 117.8(7)
C25 C34 C33 119.3(8)
C46 N41 N42 119.0(6)
C46 N41 Eu1 120.5(5)
N42 N41 Eu1 120.6(5)
N41 C46 N45 125.0(8)
N41 C46 C31 116.7(7)
N45 C46 C31 118.3(9)
C46 N45 C44 115.7(9)
N45 C44 C43 121.2(8)
N45 C44 C50 117.2(11)
C43 C44 C50 121.6(9)
N42 C43 C44 119.0(8)
N42 C43 C47 115.2(9)
C44 C43 C47 125.8(8)
N41 N42 C43 119.7(8)
C472 C47 C471 111.4(9)
C472 C47 C48B 100.7(10)
C471 C47 C48B 115.2(11)
C472 C47 C43 107.1(7)
C471 C47 C43 109.5(7)
C48B C47 C43 112.5(11)
C472 C47 C48A 120.6(10)
C471 C47 C48A 104.9(9)
C48B C47 C48A 19.9(10)
C43 C47 C48A 102.8(10)
C502 C50 C501 107.5(10)
C502 C50 C44 108.4(10)
C501 C50 C44 108.6(8)
C502 C50 C49A 90.0(11)
C501 C50 C49A 132.8(11)
C44 C50 C49A 106.5(11)
C502 C50 C49B 132.4(12)
C501 C50 C49B 91.9(10)
C44 C50 C49B 105.5(12)
C49A C50 C49B 48.4(9)
C49A C48A C47 114.7(14)
C50 C49A C48A 100.3(13)
C49B C48B C47 106.6(14)
C48B C49B C50 111.4(14)
N52 N51 C56 118.6(6)
N52 N51 Eu1 117.9(4)
C56 N51 Eu1 123.3(5)
C53 N52 N51 119.2(6)
N52 C53 C54 120.6(7)
N52 C53 C57 116.4(6)
C54 C53 C57 123.0(7)
N55 C54 C53 120.5(7)
N55 C54 C60 116.6(6)
C53 C54 C60 122.9(7)
C54 N55 C56 116.3(6)
N51 C56 N55 124.5(7)
N51 C56 C62 116.3(7)
N55 C56 C62 119.2(6)
C58 C57 C53 111.8(6)
C58 C57 C571 109.3(7)
C53 C57 C571 111.4(6)
C58 C57 C572 110.3(6)
C53 C57 C572 106.0(8)
C571 C57 C572 107.9(6)
C57 C58 C59 112.1(7)
C60 C59 C58 112.9(6)
C601 C60 C54 111.8(6)
C601 C60 C59 110.4(6)
C54 C60 C59 108.6(6)
C601 C60 C602 108.4(6)
C54 C60 C602 107.0(6)
C59 C60 C602 110.5(7)
C62 N61 C74 119.7(6)
C62 N61 Eu1 121.9(5)
C74 N61 Eu1 117.9(5)
N61 C62 C63 121.8(7)
N61 C62 C56 116.1(6)
C63 C62 C56 122.1(7)
C64 C63 C62 119.2(8)
C63 C64 C65 121.0(7)
C66 C65 C64 124.7(7)
C66 C65 C74 118.0(8)
C64 C65 C74 117.0(7)
C67 C66 C65 123.7(8)
C66 C67 C68 119.5(8)
C73 C68 C69 117.9(7)
C73 C68 C67 119.0(8)
C69 C68 C67 123.0(8)
C70 C69 C68 118.3(8)
C71 C70 C69 119.8(8)
N142 C71 C70 123.5(7)
N142 C71 C86 115.0(7)
C70 C71 C86 121.2(7)
O144 N72 O143 124.0(10)
O144 N72 O141 121.4(9)
O143 N72 O141 114.6(9)
O144 N72 Eu2 178.8(7)
O143 N72 Eu2 56.7(5)
O141 N72 Eu2 58.0(5)
N142 C73 C68 122.3(7)
N142 C73 C74 117.9(7)
C68 C73 C74 119.7(7)
N61 C74 C73 118.3(6)
N61 C74 C65 121.2(7)
C73 C74 C65 119.8(7)
C86 N81 N82 119.0(6)
C86 N81 Eu1 120.5(5)
N82 N81 Eu1 118.4(4)
N81 C86 N85 126.2(6)
N81 C86 C71 116.0(6)
N85 C86 C71 117.6(7)
C84 N85 C86 115.3(6)
N85 C84 C83 121.0(6)
N85 C84 C87 117.6(7)
C83 C84 C87 121.1(6)
N82 C83 C84 120.4(7)
N82 C83 C90 115.3(7)
C84 C83 C90 124.3(7)
C83 N82 N81 117.0(7)
C872 C87 C88 110.3(6)
C872 C87 C84 110.5(6)
C88 C87 C84 110.9(7)
C872 C87 C871 108.6(8)
C88 C87 C871 111.7(7)
C84 C87 C871 104.7(6)
C89 C88 C87 114.6(7)
C88 C89 C90 113.2(6)
C902 C90 C901 111.2(8)
C902 C90 C83 109.9(6)
C901 C90 C83 107.9(6)
C902 C90 C89 109.2(6)
C901 C90 C89 110.6(7)
C83 C90 C89 108.1(7)
N2 O1 Eu1 96.9(5)
O3 N2 O4 122.0(7)
O3 N2 O1 118.1(6)
O4 N2 O1 119.8(8)
O3 N2 Eu1 60.3(4)
O4 N2 Eu1 177.6(6)
O1 N2 Eu1 58.0(4)
N2 O3 Eu1 95.0(4)
O103 Eu2 O121 151.8(2)
O103 Eu2 O111 76.49(19)
O121 Eu2 O111 123.30(18)
O103 Eu2 O143 82.3(2)
O121 Eu2 O143 83.0(2)
O111 Eu2 O143 77.8(2)
O103 Eu2 O123 119.14(19)
O121 Eu2 O123 51.72(19)
O111 Eu2 O123 155.1(2)
O143 Eu2 O123 121.3(2)
O103 Eu2 N132 127.6(2)
O121 Eu2 N132 78.5(2)
O111 Eu2 N132 80.5(2)
O143 Eu2 N132 136.9(2)
O123 Eu2 N132 74.7(2)
O103 Eu2 O131 77.1(2)
O121 Eu2 O131 125.0(2)
O111 Eu2 O131 74.1(2)
O143 Eu2 O131 148.3(2)
O123 Eu2 O131 90.0(2)
N132 Eu2 O131 51.4(2)
O103 Eu2 O101 51.6(2)
O121 Eu2 O101 114.76(18)
O111 Eu2 O101 121.85(18)
O143 Eu2 O101 113.7(2)
O123 Eu2 O101 67.89(18)
N132 Eu2 O101 109.4(2)
O131 Eu2 O101 70.8(2)
O103 Eu2 O141 77.7(2)
O121 Eu2 O141 74.37(19)
O111 Eu2 O141 125.0(2)
O143 Eu2 O141 51.11(19)
O123 Eu2 O141 79.1(2)
N132 Eu2 O141 150.3(2)
O131 Eu2 O141 142.9(2)
O101 Eu2 O141 72.2(2)
O103 Eu2 O113 123.6(2)
O121 Eu2 O113 71.95(19)
O111 Eu2 O113 51.36(18)
O143 Eu2 O113 68.5(2)
O123 Eu2 O113 117.29(19)
N132 Eu2 O113 68.8(2)
O131 Eu2 O113 103.7(2)
O101 Eu2 O113 172.90(19)
O141 Eu2 O113 112.9(2)
O103 Eu2 N122 140.02(19)
O121 Eu2 N122 25.25(19)
O111 Eu2 N122 143.49(18)
O143 Eu2 N122 102.4(2)
O123 Eu2 N122 26.47(19)
N132 Eu2 N122 75.0(2)
O131 Eu2 N122 108.9(2)
O101 Eu2 N122 92.0(2)
O141 Eu2 N122 75.3(2)
O113 Eu2 N122 94.1(2)
O103 Eu2 O133 102.8(3)
O121 Eu2 O133 101.7(3)
O111 Eu2 O133 75.9(2)
O143 Eu2 O133 151.1(2)
O123 Eu2 O133 81.5(2)
N132 Eu2 O133 25.3(2)
O131 Eu2 O133 26.1(2)
O101 Eu2 O133 90.5(2)
O141 Eu2 O133 157.7(2)
O113 Eu2 O133 85.7(2)
N122 Eu2 O133 91.8(2)
N102 O101 Eu2 95.2(5)
O104 N102 O101 121.5(8)
O104 N102 O103 122.8(8)
O101 N102 O103 115.7(7)
O104 N102 Eu2 174.8(6)
O101 N102 Eu2 59.1(4)
O103 N102 Eu2 56.9(4)
N102 O103 Eu2 97.2(5)
N112 O111 Eu2 98.3(5)
O114 N112 O111 123.5(8)
O114 N112 O113 120.4(8)
O111 N112 O113 116.0(7)
O114 N112 Eu2 179.6(7)
O111 N112 Eu2 56.4(4)
O113 N112 Eu2 59.6(4)
N112 O113 Eu2 94.3(4)
N122 O121 Eu2 96.7(4)
O124 N122 O121 123.9(7)
O124 N122 O123 118.5(8)
O121 N122 O123 117.5(7)
O124 N122 Eu2 177.2(7)
O121 N122 Eu2 58.1(4)
O123 N122 Eu2 59.5(4)
N122 O123 Eu2 94.1(5)
O133 O131 Eu2 94.4(6)
O133 N132 Eu2 95.4(6)
N132 O133 O134 126.0(10)
N132 O133 O131 118.8(10)
O134 O133 O131 115.2(10)
N132 O133 Eu2 59.3(6)
O134 O133 Eu2 174.6(8)
O131 O133 Eu2 59.5(5)
N72 O141 Eu2 96.3(5)
C71 N142 C73 117.8(6)
C71 N142 Eu1 122.0(5)
C73 N142 Eu1 120.1(5)
N72 O143 Eu2 97.9(6)
N91 C92 C93 179(2)

loop_
_geom_bond_atom_site_label_1
_geom_bond_atom_site_label_2
_geom_bond_distance
Eu1 O1 2.540(6)
Eu1 N51 2.546(6)
Eu1 N142 2.561(6)
Eu1 N32 2.571(7)
Eu1 N81 2.572(6)
Eu1 O3 2.593(5)
Eu1 N21 2.598(5)
Eu1 N61 2.598(5)
Eu1 N11 2.615(7)
Eu1 N41 2.616(6)
Eu1 N2 2.974(7)
N11 C16 1.336(8)
N11 N12 1.349(9)
N12 C13 1.301(9)
C13 C14 1.424(10)
C13 C17 1.505(12)
C14 N15 1.317(11)
C14 C20 1.522(12)
N15 C16 1.322(10)
C16 C22 1.438(12)
C17 C18 1.521(12)
C17 C171 1.535(11)
C17 C172 1.541(10)
C18 C19 1.384(12)
C19 C20 1.585(15)
C20 C201 1.466(13)
C20 C202 1.515(12)
N21 C34 1.324(10)
N21 C22 1.346(10)
C22 C23 1.425(10)
C23 C24 1.362(13)
C24 C25 1.387(12)
C25 C34 1.412(10)
C25 C26 1.437(13)
C26 C27 1.334(13)
C27 C28 1.411(11)
C28 C29 1.387(12)
C28 C33 1.417(12)
C29 C30 1.364(11)
C30 C31 1.421(13)
C31 N32 1.317(10)
C31 C46 1.475(11)
N32 C33 1.358(9)
C33 C34 1.419(11)
N41 C46 1.321(10)
N41 N42 1.324(8)
C46 N45 1.329(10)
N45 C44 1.330(11)
C44 C43 1.388(13)
C44 C50 1.528(13)
C43 N42 1.334(10)
C43 C47 1.540(12)
C47 C472 1.471(13)
C47 C471 1.512(11)
C47 C48B 1.527(15)
C47 C48A 1.574(15)
C50 C502 1.504(17)
C50 C501 1.512(14)
C50 C49A 1.530(14)
C50 C49B 1.688(15)
C48A C49A 1.535(16)
C48B C49B 1.499(17)
N51 N52 1.337(8)
N51 C56 1.344(8)
N52 C53 1.321(9)
C53 C54 1.415(9)
C53 C57 1.517(10)
C54 N55 1.306(9)
C54 C60 1.523(10)
N55 C56 1.353(9)
C56 C62 1.467(11)
C57 C58 1.504(10)
C57 C571 1.536(9)
C57 C572 1.541(10)
C58 C59 1.552(9)
C59 C60 1.526(10)
C60 C601 1.521(10)
C60 C602 1.545(11)
N61 C62 1.327(9)
N61 C74 1.369(10)
C62 C63 1.423(9)
C63 C64 1.352(11)
C64 C65 1.402(11)
C65 C66 1.372(11)
C65 C74 1.434(9)
C66 C67 1.354(12)
C67 C68 1.447(10)
C68 C73 1.391(11)
C68 C69 1.409(11)
C69 C70 1.369(10)
C70 C71 1.366(10)
C71 N142 1.321(9)
C71 C86 1.505(9)
N72 O144 1.202(9)
N72 O143 1.270(9)
N72 O141 1.283(10)
N72 Eu2 2.935(10)
C73 N142 1.361(8)
C73 C74 1.426(10)
N81 C86 1.299(10)
N81 N82 1.371(7)
C86 N85 1.330(9)
N85 C84 1.318(8)
C84 C83 1.403(11)
C84 C87 1.528(10)
C83 N82 1.333(9)
C83 C90 1.534(10)
C87 C872 1.503(10)
C87 C88 1.518(10)
C87 C871 1.554(11)
C88 C89 1.502(12)
C89 C90 1.543(11)
C90 C902 1.518(10)
C90 C901 1.519(11)
O1 N2 1.269(7)
N2 O3 1.247(8)
N2 O4 1.261(8)
Eu2 O103 2.448(5)
Eu2 O121 2.453(5)
Eu2 O111 2.467(5)
Eu2 O143 2.476(6)
Eu2 O123 2.478(6)
Eu2 N132 2.487(8)
Eu2 O131 2.488(6)
Eu2 O101 2.496(5)
Eu2 O141 2.503(6)
Eu2 O113 2.535(5)
Eu2 N122 2.871(7)
Eu2 O133 2.879(11)
O101 N102 1.266(9)
N102 O104 1.206(8)
N102 O103 1.275(9)
O111 N112 1.264(8)
N112 O114 1.224(8)
N112 O113 1.293(9)
O121 N122 1.233(9)
N122 O124 1.231(8)
N122 O123 1.283(8)
O131 O133 1.269(9)
N132 O133 1.235(11)
O133 O134 1.256(11)
N91 C92 1.249(18)
C93 C92 1.478(19)
